data_2230170
loop_
_publ_author_name
'Meera, Parthasarathy'
'Selvi, Madhavan Amutha'
'Dayalan, Arunachalam'

_publ_section_title
;
 Aquachloridobis(diphenylglyoximato-\k^2^<i>N</i>,<i>N</i>')cobalt(III)
 dihydrate
;
_journal_coeditor_code WM2477
_journal_issue 5
_journal_name_full 'Acta Crystallographica Section E'
_journal_page_first m626
_journal_page_last m627
_journal_paper_doi 10.1107/S1600536811014280
_journal_volume 67
_journal_year 2011
_chemical_formula_iupac '[Co (C14 H11 N2 O2)2 Cl (H2 O)], 2H2 O'
_chemical_formula_moiety 'C28 H24 Cl Co N4 O5, 2(H2 O)'
_chemical_formula_sum 'C28 H28 Cl Co N4 O7'
_chemical_formula_weight 626.92
_chemical_name_systematic
;
Aquachloridobis(diphenylglyoximato-\k^2^<i>N</i>,<i>N</i>')cobalt(III)
dihydrate
;
_space_group_IT_number 14
_symmetry_cell_setting monoclinic
_symmetry_space_group_name_Hall '-P 2yn'
_symmetry_space_group_name_H-M 'P 1 21/n 1'
_atom_sites_solution_hydrogens geom
_atom_sites_solution_primary direct
_atom_sites_solution_secondary difmap
_audit_creation_method SHELXL-97
_cell_angle_alpha 90.00
_cell_angle_beta 104.7700(10)
_cell_angle_gamma 90.00
_cell_formula_units_Z 2
_cell_length_a 12.0709(4)
_cell_length_b 5.9689(2)
_cell_length_c 21.9224(5)
_cell_measurement_reflns_used 2441
_cell_measurement_temperature 293(2)
_cell_measurement_theta_max 25.0
_cell_measurement_theta_min 2.8
_cell_volume 1527.32(8)
_computing_cell_refinement 'SAINT (Bruker, 2004)'
_computing_data_collection 'APEX2 (Bruker, 2004)'
_computing_data_reduction 'SAINT (Bruker, 2004)'
_computing_molecular_graphics 'ORTEP-3 (Farrugia, 1997) and Mercury (Macrae <i>et al.</i>, 2008)'
_computing_publication_material 'PLATON (Spek, 2009)'
_computing_structure_refinement 'SHELXL97 (Sheldrick, 2008)'
_computing_structure_solution 'SIR92 (Altomare <i>et al.</i>, 1993)'
_diffrn_ambient_temperature 293(2)
_diffrn_measured_fraction_theta_full 1.000
_diffrn_measured_fraction_theta_max 1.000
_diffrn_measurement_device_type 'Bruker APEXII CCD'
_diffrn_measurement_method '\w and \f scan'
_diffrn_radiation_monochromator graphite
_diffrn_radiation_source 'fine-focus sealed tube'
_diffrn_radiation_type MoK\a
_diffrn_radiation_wavelength 0.71073
_diffrn_reflns_av_R_equivalents 0.0303
_diffrn_reflns_av_sigmaI/netI 0.0227
_diffrn_reflns_limit_h_max 14
_diffrn_reflns_limit_h_min -14
_diffrn_reflns_limit_k_max 7
_diffrn_reflns_limit_k_min -7
_diffrn_reflns_limit_l_max 26
_diffrn_reflns_limit_l_min -25
_diffrn_reflns_number 13610
_diffrn_reflns_theta_full 25.00
_diffrn_reflns_theta_max 25.00
_diffrn_reflns_theta_min 1.76
_diffrn_standards_number 0
_exptl_absorpt_coefficient_mu 0.698
_exptl_absorpt_correction_T_max 0.861
_exptl_absorpt_correction_T_min 0.761
_exptl_absorpt_correction_type multi-scan
_exptl_absorpt_process_details '(SADABS; Bruker, 1999)'
_exptl_crystal_colour brown
_exptl_crystal_density_diffrn 1.363
_exptl_crystal_density_method 'not measured'
_exptl_crystal_description block
_exptl_crystal_F_000 648
_exptl_crystal_size_max 0.30
_exptl_crystal_size_mid 0.20
_exptl_crystal_size_min 0.20
_refine_diff_density_max 0.919
_refine_diff_density_min -0.526
_refine_ls_extinction_coef 0.025(3)
_refine_ls_extinction_expression Fc^*^=kFc[1+0.001xFc^2^\l^3^/sin(2\q)]^-1/4^
_refine_ls_extinction_method 'SHELXL97 (Sheldrick, 2008)'
_refine_ls_goodness_of_fit_ref 1.249
_refine_ls_hydrogen_treatment constr
_refine_ls_matrix_type full
_refine_ls_number_parameters 215
_refine_ls_number_reflns 2682
_refine_ls_number_restraints 1
_refine_ls_restrained_S_all 1.249
_refine_ls_R_factor_all 0.0700
_refine_ls_R_factor_gt 0.0615
_refine_ls_shift/su_max 0.000
_refine_ls_shift/su_mean 0.000
_refine_ls_structure_factor_coef Fsqd
_refine_ls_weighting_details 'calc w=1/[\s^2^(Fo^2^)+(0.1021P)^2^+2.2574P] where P=(Fo^2^+2Fc^2^)/3'
_refine_ls_weighting_scheme calc
_refine_ls_wR_factor_gt 0.1899
_refine_ls_wR_factor_ref 0.1992
_reflns_number_gt 2431
_reflns_number_total 2682
_reflns_threshold_expression I>2\s(I)
_cod_data_source_file wm2477.cif
_cod_data_source_block I
_cod_original_sg_symbol_H-M 'P 21/n'
_cod_database_code 2230170
_cod_database_fobs_code 2230170

loop_
_symmetry_equiv_pos_as_xyz
'x, y, z'
'-x+1/2, y+1/2, -z+1/2'
'-x, -y, -z'
'x-1/2, -y-1/2, z-1/2'

loop_
_atom_site_type_symbol
_atom_site_label
_atom_site_fract_x
_atom_site_fract_y
_atom_site_fract_z
_atom_site_U_iso_or_equiv
_atom_site_adp_type
_atom_site_calc_flag
_atom_site_refinement_flags
_atom_site_occupancy
_atom_site_disorder_assembly
_atom_site_disorder_group
C C1 0.3917(4) 0.0079(7) 0.0955(2) 0.0349(9) Uani d . 1 . .
C C2 0.5064(3) 0.0989(7) 0.12232(19) 0.0342(9) Uani d . 1 . .
C C3 0.3003(4) 0.0027(8) 0.1290(2) 0.0404(11) Uani d . 1 . .
C C4 0.2296(4) -0.1819(9) 0.1254(2) 0.0519(12) Uani d . 1 . .
H H4 0.2423 -0.3092 0.1037 0.062 Uiso calc R 1 . .
C C5 0.1405(5) -0.1770(12) 0.1539(3) 0.0668(16) Uani d . 1 . .
H H5 0.0927 -0.3009 0.1508 0.080 Uiso calc R 1 . .
C C6 0.1215(5) 0.0054(12) 0.1864(3) 0.0677(18) Uani d . 1 . .
H H6 0.0610 0.0062 0.2055 0.081 Uiso calc R 1 . .
C C7 0.1911(5) 0.1880(11) 0.1913(3) 0.0619(15) Uani d . 1 . .
H H7 0.1784 0.3131 0.2139 0.074 Uiso calc R 1 . .
C C8 0.2809(4) 0.1867(9) 0.1625(2) 0.0482(11) Uani d . 1 . .
H H8 0.3284 0.3112 0.1660 0.058 Uiso calc R 1 . .
C C9 0.5534(3) 0.1512(8) 0.19009(18) 0.0353(9) Uani d . 1 . .
C C10 0.5471(4) -0.0079(8) 0.2349(2) 0.0457(11) Uani d . 1 . .
H H10 0.5078 -0.1412 0.2227 0.055 Uiso calc R 1 . .
C C11 0.5994(5) 0.0313(11) 0.2977(2) 0.0576(14) Uani d . 1 . .
H H11 0.5969 -0.0767 0.3279 0.069 Uiso calc R 1 . .
C C12 0.6550(4) 0.2299(11) 0.3153(2) 0.0604(16) Uani d . 1 . .
H H12 0.6900 0.2559 0.3576 0.073 Uiso calc R 1 . .
C C13 0.6600(4) 0.3909(10) 0.2718(2) 0.0519(13) Uani d . 1 . .
H H13 0.6972 0.5259 0.2844 0.062 Uiso calc R 1 . .
C C14 0.6092(4) 0.3513(8) 0.2090(2) 0.0432(11) Uani d . 1 . .
H H14 0.6125 0.4599 0.1791 0.052 Uiso calc R 1 . .
N N1 0.3780(3) -0.0578(6) 0.03761(16) 0.0335(8) Uani d . 1 A .
N N2 0.5663(3) 0.1165(6) 0.08134(15) 0.0325(8) Uani d . 1 A .
O O1 0.2790(2) -0.1374(6) 0.00398(14) 0.0455(8) Uani d . 1 . .
O O2 0.6748(2) 0.1866(6) 0.09899(14) 0.0416(8) Uani d . 1 . .
H H2A 0.7025 0.1849 0.0685 0.10(3) Uiso calc R 1 . .
Co Co1 0.5000 0.0000 0.0000 0.0294(3) Uani d S 1 . .
Cl Cl1 0.5813(10) -0.3227(16) 0.0360(5) 0.0429(13) Uani d P 0.50 A 1
O O3 0.564(2) -0.296(4) 0.0254(12) 0.044(7) Uani d P 0.50 A 2
O O4A 0.7645(12) 0.624(3) 0.0072(7) 0.084(3) Uani d P 0.302(9) B 3
O O4B 0.9669(16) 0.417(4) 0.0424(9) 0.084(3) Uani d P 0.250(10) C 4
O O4C 0.875(3) 0.618(7) 0.0176(17) 0.084(3) Uani d P 0.131(9) D 5
O O4D 1.023(2) 0.437(5) -0.0007(13) 0.084(3) Uani d P 0.198(9) . 6
O O4E 1.002(3) 0.295(9) 0.028(2) 0.084(3) Uani d P 0.119(10) E 7

loop_
_atom_site_aniso_label
_atom_site_aniso_U_11
_atom_site_aniso_U_22
_atom_site_aniso_U_33
_atom_site_aniso_U_12
_atom_site_aniso_U_13
_atom_site_aniso_U_23
C1 0.033(2) 0.038(2) 0.034(2) -0.0038(17) 0.0086(17) -0.0021(16)
C2 0.031(2) 0.037(2) 0.034(2) -0.0015(17) 0.0082(17) 0.0000(17)
C3 0.033(2) 0.054(3) 0.033(2) -0.0056(19) 0.0075(18) -0.0005(18)
C4 0.054(3) 0.059(3) 0.046(3) -0.016(2) 0.019(2) -0.004(2)
C5 0.054(3) 0.087(4) 0.064(3) -0.030(3) 0.023(3) 0.003(3)
C6 0.045(3) 0.109(5) 0.057(3) -0.008(3) 0.027(3) -0.003(3)
C7 0.049(3) 0.083(4) 0.058(3) 0.010(3) 0.022(2) -0.009(3)
C8 0.039(2) 0.058(3) 0.050(3) -0.002(2) 0.015(2) -0.005(2)
C9 0.0275(19) 0.046(2) 0.033(2) 0.0019(18) 0.0090(16) -0.0058(18)
C10 0.041(3) 0.057(3) 0.041(2) 0.002(2) 0.013(2) -0.001(2)
C11 0.053(3) 0.083(4) 0.036(3) 0.013(3) 0.011(2) 0.009(2)
C12 0.038(3) 0.104(5) 0.035(2) 0.008(3) 0.002(2) -0.020(3)
C13 0.038(2) 0.067(3) 0.050(3) -0.003(2) 0.011(2) -0.023(3)
C14 0.035(2) 0.053(3) 0.043(2) -0.005(2) 0.0112(18) -0.008(2)
N1 0.0282(17) 0.0370(18) 0.0344(18) -0.0050(14) 0.0061(14) -0.0023(15)
N2 0.0278(17) 0.0378(19) 0.0312(16) -0.0044(14) 0.0061(13) -0.0015(14)
O1 0.0311(15) 0.065(2) 0.0411(16) -0.0167(15) 0.0101(13) -0.0096(15)
O2 0.0272(15) 0.060(2) 0.0369(15) -0.0128(14) 0.0064(12) -0.0088(14)
Co1 0.0256(5) 0.0331(5) 0.0286(5) -0.0046(3) 0.0054(3) -0.0011(3)
Cl1 0.044(3) 0.0374(18) 0.041(3) 0.0015(18) -0.001(3) 0.004(2)
O3 0.027(8) 0.064(12) 0.031(8) -0.003(7) -0.012(5) 0.016(5)
O4A 0.062(6) 0.103(9) 0.087(7) 0.019(6) 0.021(5) 0.004(6)
O4B 0.062(6) 0.103(9) 0.087(7) 0.019(6) 0.021(5) 0.004(6)
O4C 0.062(6) 0.103(9) 0.087(7) 0.019(6) 0.021(5) 0.004(6)
O4D 0.062(6) 0.103(9) 0.087(7) 0.019(6) 0.021(5) 0.004(6)
O4E 0.062(6) 0.103(9) 0.087(7) 0.019(6) 0.021(5) 0.004(6)

loop_
_atom_type_symbol
_atom_type_description
_atom_type_scat_dispersion_real
_atom_type_scat_dispersion_imag
_atom_type_scat_source
C C 0.0033 0.0016 'International Tables Vol C Tables 4.2.6.8 and 6.1.1.4'
H H 0.0000 0.0000 'International Tables Vol C Tables 4.2.6.8 and 6.1.1.4'
N N 0.0061 0.0033 'International Tables Vol C Tables 4.2.6.8 and 6.1.1.4'
O O 0.0106 0.0060 'International Tables Vol C Tables 4.2.6.8 and 6.1.1.4'
Cl Cl 0.1484 0.1585 'International Tables Vol C Tables 4.2.6.8 and 6.1.1.4'
Co Co 0.3494 0.9721 'International Tables Vol C Tables 4.2.6.8 and 6.1.1.4'

loop_
_geom_angle_atom_site_label_1
_geom_angle_atom_site_label_2
_geom_angle_atom_site_label_3
_geom_angle_site_symmetry_1
_geom_angle_site_symmetry_3
_geom_angle
_geom_angle_publ_flag
N1 C1 C2 . . 112.1(4) ?
N1 C1 C3 . . 123.8(4) ?
C2 C1 C3 . . 124.0(4) ?
N2 C2 C1 . . 113.0(4) ?
N2 C2 C9 . . 122.6(4) ?
C1 C2 C9 . . 124.2(4) ?
C8 C3 C4 . . 118.7(4) ?
C8 C3 C1 . . 120.1(4) ?
C4 C3 C1 . . 121.2(4) ?
C5 C4 C3 . . 120.0(5) ?
C5 C4 H4 . . 120.0 ?
C3 C4 H4 . . 120.0 ?
C6 C5 C4 . . 120.9(5) ?
C6 C5 H5 . . 119.5 ?
C4 C5 H5 . . 119.5 ?
C5 C6 C7 . . 120.1(5) ?
C5 C6 H6 . . 120.0 ?
C7 C6 H6 . . 120.0 ?
C6 C7 C8 . . 119.8(5) ?
C6 C7 H7 . . 120.1 ?
C8 C7 H7 . . 120.1 ?
C3 C8 C7 . . 120.5(5) ?
C3 C8 H8 . . 119.7 ?
C7 C8 H8 . . 119.7 ?
C14 C9 C10 . . 119.5(4) ?
C14 C9 C2 . . 121.0(4) ?
C10 C9 C2 . . 119.4(4) ?
C11 C10 C9 . . 119.9(5) ?
C11 C10 H10 . . 120.1 ?
C9 C10 H10 . . 120.1 ?
C12 C11 C10 . . 119.6(5) ?
C12 C11 H11 . . 120.2 ?
C10 C11 H11 . . 120.2 ?
C13 C12 C11 . . 121.3(4) ?
C13 C12 H12 . . 119.4 ?
C11 C12 H12 . . 119.4 ?
C12 C13 C14 . . 119.3(5) ?
C12 C13 H13 . . 120.3 ?
C14 C13 H13 . . 120.3 ?
C13 C14 C9 . . 120.5(5) ?
C13 C14 H14 . . 119.8 ?
C9 C14 H14 . . 119.8 ?
C1 N1 O1 . . 121.7(3) ?
C1 N1 Co1 . . 116.8(3) ?
O1 N1 Co1 . . 121.0(3) ?
C2 N2 O2 . . 120.4(3) ?
C2 N2 Co1 . . 116.6(3) ?
O2 N2 Co1 . . 122.5(2) ?
N2 O2 H2A . . 109.5 ?
N2 Co1 N2 . 3_655 179.9980(10) ?
N2 Co1 N1 . . 81.13(14) ?
N2 Co1 N1 3_655 . 98.87(14) ?
N2 Co1 N1 . 3_655 98.87(14) ?
N2 Co1 N1 3_655 3_655 81.13(14) ?
N1 Co1 N1 . 3_655 180.00(17) ?
N2 Co1 O3 . . 91.3(7) ?
N2 Co1 O3 3_655 . 88.7(7) ?
N1 Co1 O3 . . 90.4(9) ?
N1 Co1 O3 3_655 . 89.6(9) ?
N2 Co1 O3 . 3_655 88.7(7) ?
N2 Co1 O3 3_655 3_655 91.3(7) ?
N1 Co1 O3 . 3_655 89.6(9) ?
N1 Co1 O3 3_655 3_655 90.4(9) ?
O3 Co1 O3 . 3_655 179.999(2) ?
N2 Co1 Cl1 . . 86.6(3) ?
N2 Co1 Cl1 3_655 . 93.4(3) ?
N1 Co1 Cl1 . . 90.6(3) ?
N1 Co1 Cl1 3_655 . 89.4(3) ?
O3 Co1 Cl1 . . 4.7(10) ?
O3 Co1 Cl1 3_655 . 175.3(10) ?
N2 Co1 Cl1 . 3_655 93.4(3) ?
N2 Co1 Cl1 3_655 3_655 86.6(3) ?
N1 Co1 Cl1 . 3_655 89.4(3) ?
N1 Co1 Cl1 3_655 3_655 90.6(3) ?
O3 Co1 Cl1 . 3_655 175.3(10) ?
O3 Co1 Cl1 3_655 3_655 4.7(10) ?
Cl1 Co1 Cl1 . 3_655 179.9990(10) ?

loop_
_geom_bond_atom_site_label_1
_geom_bond_atom_site_label_2
_geom_bond_site_symmetry_2
_geom_bond_distance
_geom_bond_publ_flag
C1 N1 . 1.298(6) ?
C1 C2 . 1.463(6) ?
C1 C3 . 1.473(6) ?
C2 N2 . 1.294(5) ?
C2 C9 . 1.482(6) ?
C3 C8 . 1.375(7) ?
C3 C4 . 1.383(7) ?
C4 C5 . 1.375(7) ?
C4 H4 . 0.9300 ?
C5 C6 . 1.353(9) ?
C5 H5 . 0.9300 ?
C6 C7 . 1.363(9) ?
C6 H6 . 0.9300 ?
C7 C8 . 1.386(7) ?
C7 H7 . 0.9300 ?
C8 H8 . 0.9300 ?
C9 C14 . 1.382(6) ?
C9 C10 . 1.382(6) ?
C10 C11 . 1.381(7) ?
C10 H10 . 0.9300 ?
C11 C12 . 1.368(9) ?
C11 H11 . 0.9300 ?
C12 C13 . 1.366(8) ?
C12 H12 . 0.9300 ?
C13 C14 . 1.377(6) ?
C13 H13 . 0.9300 ?
C14 H14 . 0.9300 ?
N1 O1 . 1.323(4) ?
N1 Co1 . 1.894(3) ?
N2 O2 . 1.334(4) ?
N2 Co1 . 1.891(3) ?
O2 H2A . 0.8200 ?
Co1 N2 3_655 1.891(3) y
Co1 N1 3_655 1.894(3) y
Co1 O3 . 1.95(3) y
Co1 O3 3_655 1.95(3) ?
Co1 Cl1 . 2.214(11) y
Co1 Cl1 3_655 2.214(11) ?
O4D O4D 3_765 0.94(4) ?

loop_
_geom_contact_atom_site_label_1
_geom_contact_atom_site_label_2
_geom_contact_distance
_geom_contact_site_symmetry_2
O4A O3 2.592(4) 1_565
O4A O1 2.951(2) 3_655
O4A CL1 2.470(2) 1_565

loop_
_geom_hbond_atom_site_label_D
_geom_hbond_atom_site_label_H
_geom_hbond_atom_site_label_A
_geom_hbond_site_symmetry_A
_geom_hbond_distance_DH
_geom_hbond_distance_HA
_geom_hbond_distance_DA
_geom_hbond_angle_DHA
O2 H2A O1 3_655 0.82 1.68 2.477(4) 162.0
O2 H2A N1 3_655 0.82 2.40 2.999(4) 130.1
O4A . O3 1_565 . . 2.592(4) .

loop_
_geom_torsion_atom_site_label_1
_geom_torsion_atom_site_label_2
_geom_torsion_atom_site_label_3
_geom_torsion_atom_site_label_4
_geom_torsion_site_symmetry_1
_geom_torsion_site_symmetry_2
_geom_torsion_site_symmetry_3
_geom_torsion_site_symmetry_4
_geom_torsion
_geom_torsion_publ_flag
N1 C1 C2 N2 . . . . 6.6(5) ?
C3 C1 C2 N2 . . . . -170.3(4) ?
N1 C1 C2 C9 . . . . -169.3(4) ?
C3 C1 C2 C9 . . . . 13.8(7) ?
N1 C1 C3 C8 . . . . -132.9(5) ?
C2 C1 C3 C8 . . . . 43.6(6) ?
N1 C1 C3 C4 . . . . 44.5(7) ?
C2 C1 C3 C4 . . . . -139.0(5) ?
C8 C3 C4 C5 . . . . 1.4(7) ?
C1 C3 C4 C5 . . . . -176.0(5) ?
C3 C4 C5 C6 . . . . -0.9(8) ?
C4 C5 C6 C7 . . . . 0.0(9) ?
C5 C6 C7 C8 . . . . 0.4(9) ?
C4 C3 C8 C7 . . . . -1.0(7) ?
C1 C3 C8 C7 . . . . 176.4(4) ?
C6 C7 C8 C3 . . . . 0.1(8) ?
N2 C2 C9 C14 . . . . 50.7(6) ?
C1 C2 C9 C14 . . . . -133.8(4) ?
N2 C2 C9 C10 . . . . -125.5(5) ?
C1 C2 C9 C10 . . . . 50.0(6) ?
C14 C9 C10 C11 . . . . -1.9(7) ?
C2 C9 C10 C11 . . . . 174.4(4) ?
C9 C10 C11 C12 . . . . 1.4(7) ?
C10 C11 C12 C13 . . . . -0.1(8) ?
C11 C12 C13 C14 . . . . -0.8(7) ?
C12 C13 C14 C9 . . . . 0.2(7) ?
C10 C9 C14 C13 . . . . 1.1(6) ?
C2 C9 C14 C13 . . . . -175.1(4) ?
C2 C1 N1 O1 . . . . -177.4(4) ?
C3 C1 N1 O1 . . . . -0.5(6) ?
C2 C1 N1 Co1 . . . . -5.1(5) ?
C3 C1 N1 Co1 . . . . 171.8(3) ?
C1 C2 N2 O2 . . . . -176.8(3) ?
C9 C2 N2 O2 . . . . -0.8(6) ?
C1 C2 N2 Co1 . . . . -5.3(5) ?
C9 C2 N2 Co1 . . . . 170.7(3) ?
C2 N2 Co1 N2 . . . 3_655 164(6) ?
O2 N2 Co1 N2 . . . 3_655 -25(6) ?
C2 N2 Co1 N1 . . . . 2.1(3) ?
O2 N2 Co1 N1 . . . . 173.5(3) ?
C2 N2 Co1 N1 . . . 3_655 -177.9(3) ?
O2 N2 Co1 N1 . . . 3_655 -6.5(3) ?
C2 N2 Co1 O3 . . . . -88.1(10) ?
O2 N2 Co1 O3 . . . . 83.2(10) ?
C2 N2 Co1 O3 . . . 3_655 91.9(10) ?
O2 N2 Co1 O3 . . . 3_655 -96.8(10) ?
C2 N2 Co1 Cl1 . . . . -89.0(4) ?
O2 N2 Co1 Cl1 . . . . 82.4(4) ?
C2 N2 Co1 Cl1 . . . 3_655 91.0(4) ?
O2 N2 Co1 Cl1 . . . 3_655 -97.6(4) ?
C1 N1 Co1 N2 . . . . 2.0(3) ?
O1 N1 Co1 N2 . . . . 174.3(3) ?
C1 N1 Co1 N2 . . . 3_655 -178.0(3) ?
O1 N1 Co1 N2 . . . 3_655 -5.7(3) ?
C1 N1 Co1 N1 . . . 3_655 -13E1(10) ?
O1 N1 Co1 N1 . . . 3_655 4E1(10) ?
C1 N1 Co1 O3 . . . . 93.2(8) ?
O1 N1 Co1 O3 . . . . -94.5(8) ?
C1 N1 Co1 O3 . . . 3_655 -86.8(8) ?
O1 N1 Co1 O3 . . . 3_655 85.5(8) ?
C1 N1 Co1 Cl1 . . . . 88.4(4) ?
O1 N1 Co1 Cl1 . . . . -99.2(4) ?
C1 N1 Co1 Cl1 . . . 3_655 -91.6(4) ?
O1 N1 Co1 Cl1 . . . 3_655 80.8(4) ?
